data_2006949
loop_
_publ_author_name
' Yasushi Kawai '
' Jun Kunitomo '
' Atsuyoshi Ohno '

_publ_section_title
;
 First Determination of the Absolute Configuration of an Atropisomeric
 Flavin Derivative
;
_journal_issue 1
_journal_name_full 'Acta Crystallographica Section C'
_journal_page_first 77
_journal_page_last 79
_journal_paper_doi 10.1107/S0108270197013838
_journal_volume 54
_journal_year 1998
_chemical_formula_analytical 'C55.52 H4.30 N6.65'
_chemical_formula_moiety 'C28 H23 Br2 N3 O2, C H4 O'
_chemical_formula_sum 'C29 H27 Br2 N3 O3'
_chemical_formula_weight 625.36
_chemical_name_systematic
;
3-(4,6-dibromo-o-tolyl)-10-(4-tert-butylphenyl)pyrimido[4,5-b]quinoline-
2,4(3H,10H)-dione
;
_space_group_IT_number 4
_symmetry_cell_setting monoclinic
_symmetry_space_group_name_Hall 'P 2yb'
_symmetry_space_group_name_H-M 'P 1 21 1'
_audit_creation_method 'from TEXRAY.INF file'
_cell_angle_alpha 90
_cell_angle_beta 100.45(4)
_cell_angle_gamma 90
_cell_formula_units_Z 4
_cell_length_a 20.913(7)
_cell_length_b 10.868(8)
_cell_length_c 12.030(10)
_cell_measurement_reflns_used 24
_cell_measurement_temperature 173.2
_cell_measurement_theta_max 15.1
_cell_measurement_theta_min 14.9
_cell_volume 2689(3)
_computing_cell_refinement 'MSC/AFC Diffractometer Control Software'
_computing_data_collection
;
MSC/AFC Diffractometer Control Software
(Molecular Structure Corporation, 1992)
;
_computing_data_reduction 'TEXSAN PROCESS (Molecular Structure Corporation, 1995)'
_computing_publication_material 'TEXSAN FINISH'
_computing_structure_refinement 'TEXSAN LS'
_computing_structure_solution 'direct methods SHELXS86 (Sheldrick, 1985)'
_diffrn_ambient_temperature 173.2
_diffrn_measurement_device 'Rigaku AFC7R'
_diffrn_measurement_method \w-2\q
_diffrn_radiation_monochromator graphite
_diffrn_radiation_source 'Rigaku rotating anode'
_diffrn_radiation_type 'Mo K\a'
_diffrn_radiation_wavelength 0.71069
_diffrn_reflns_av_R_equivalents 0.045
_diffrn_reflns_av_sigmaI/netI 0.032
_diffrn_reflns_limit_h_max 0
_diffrn_reflns_limit_h_min -24
_diffrn_reflns_limit_k_max 12
_diffrn_reflns_limit_k_min -12
_diffrn_reflns_limit_l_max 14
_diffrn_reflns_limit_l_min -14
_diffrn_reflns_number 9752
_diffrn_reflns_reduction_process 'Lp corrections applied'
_diffrn_reflns_theta_max 25.02
_diffrn_reflns_theta_min 2.12
_diffrn_standards_decay_% 0.17
_diffrn_standards_interval_count 150
_diffrn_standards_number 3
_exptl_absorpt_coefficient_mu 3.061
_exptl_absorpt_correction_T_max 0.542
_exptl_absorpt_correction_T_min 0.440
_exptl_absorpt_correction_type '\y scans (North, Phillips & Mathews, 1968)'
_exptl_crystal_colour yellow
_exptl_crystal_density_diffrn 1.545
_exptl_crystal_density_meas 1.51
_exptl_crystal_density_method
;
flotation in C~6~H~14~/CCl~4~
;
_exptl_crystal_description prismatic
_exptl_crystal_F_000 1264
_exptl_crystal_size_max 0.4
_exptl_crystal_size_mid 0.4
_exptl_crystal_size_min 0.2
_refine_diff_density_max 0.43
_refine_diff_density_min -0.70
_refine_ls_abs_structure_details 'Flack (1983)'
_refine_ls_abs_structure_Flack 0.0210(10)
_refine_ls_extinction_coef 0.0002(5)
_refine_ls_extinction_method
;
Zachariasen (1967) type 2 Gaussian isotropic
;
_refine_ls_goodness_of_fit_all 0.828
_refine_ls_goodness_of_fit_obs 0.862
_refine_ls_hydrogen_treatment noref
_refine_ls_matrix_type full
_refine_ls_number_constraints 0
_refine_ls_number_parameters 667
_refine_ls_number_reflns 8524
_refine_ls_number_restraints 0
_refine_ls_R_factor_all 0.052
_refine_ls_R_factor_obs .034
_refine_ls_shift/esd_max 0.0204
_refine_ls_shift/esd_mean 0.0005
_refine_ls_structure_factor_coef F
_refine_ls_weighting_details 'w = 1/[\s^2^(F~o~) + 0.0025|F~o~|^2^]'
_refine_ls_weighting_scheme calc
_refine_ls_wR_factor_all 0.066
_refine_ls_wR_factor_obs .052
_reflns_number_observed 8524
_reflns_number_total 9469
_reflns_observed_criterion >1.5sigma(I)
_cod_data_source_file oa1036.cif
_cod_data_source_block Br2dFl
_cod_depositor_comments
;
The following automatic conversions were performed:

'_refine_ls_weighting_scheme' value 'w = 1/[\s^2^(F~o~) +
0.0025|F~o~|^2^]' was changed to 'calc'. New tag
'_refine_ls_weighting_details' was created. The value of the new tag
was set to 'w = 1/[\s^2^(F~o~) + 0.0025|F~o~|^2^]'.

Automatic conversion script
Id: cif_fix_values 3143 2015-03-26 13:38:13Z robertas 
;
_cod_original_cell_volume 2687(2)
_cod_original_sg_symbol_Hall 'P 2y1'
_cod_original_sg_symbol_H-M 'P 21'
_cod_database_code 2006949

loop_
_symmetry_equiv_pos_as_xyz
'  +x,  +y,  +z'
'  -x,1/2+y,  -z'

loop_
_atom_site_aniso_label
_atom_site_aniso_U_11
_atom_site_aniso_U_22
_atom_site_aniso_U_33
_atom_site_aniso_U_12
_atom_site_aniso_U_13
_atom_site_aniso_U_23
Br1A .0222(3) .0304(3) .0240(3) -.0086(2) .0022(2) -.0037(2)
Br1B .0321(3) .0469(4) .0326(3) -.0013(3) .0125(2) -.0174(3)
Br2A .0154(3) .0364(3) .0322(3) -.0048(2) .0074(2) .0032(2)
Br2B .0184(3) .0400(3) .0335(3) -.0051(2) .0105(2) .0030(2)
O1A .022(2) .031(2) .029(2) .011(2) .006(2) .013(2)
O1B .016(2) .037(2) .023(2) .004(2) .0030(10) .008(2)
O2A .019(2) .035(2) .027(2) .001(2) .009(2) .015(2)
O2B .018(2) .040(2) .024(2) .002(2) .0090(10) .013(2)
O3A .039(3) .040(2) .032(2) .000(2) -.003(2) .008(2)
O3B .043(3) .039(2) .035(2) -.002(2) -.002(2) .011(2)
N1A .021(2) .022(2) .020(2) .002(2) .008(2) .004(2)
N1B .011(2) .027(2) .019(2) .004(2) .001(2) .004(2)
N2A .011(2) .025(2) .017(2) -.004(2) .004(2) .005(2)
N2B .019(2) .026(2) .022(2) -.001(2) .008(2) .001(2)
N3A .017(2) .022(2) .018(2) .001(2) .006(2) .001(2)
N3B .010(2) .024(2) .018(2) -.001(2) .002(2) .003(2)
C1A .025(3) .021(2) .014(2) -.001(2) .005(2) .001(2)
C1B .020(3) .021(3) .014(2) -.001(2) .006(2) -.001(2)
C2A .023(3) .021(3) .023(3) .001(2) .009(2) -.002(2)
C2B .012(2) .024(3) .022(3) -.003(2) .003(2) -.002(2)
C3A .012(2) .016(2) .021(2) .001(2) .006(2) .001(2)
C3B .014(3) .024(3) .016(2) -.001(2) .003(2) .001(2)
C4A .024(3) .025(3) .018(2) -.002(2) .005(2) .003(2)
C4B .014(2) .021(2) .023(2) -.002(2) .004(2) .001(2)
C5A .023(3) .019(2) .025(3) -.002(2) .011(2) -.002(2)
C5B .018(2) .020(2) .016(2) .000(2) .001(2) .004(2)
C6A .021(3) .026(3) .024(3) -.002(2) .005(2) .010(2)
C6B .025(3) .021(3) .027(3) .000(2) .008(2) .003(2)
C7A .016(3) .027(3) .035(3) -.001(2) .002(2) .002(2)
C7B .019(3) .029(3) .034(3) .009(2) .004(2) .007(2)
C8A .020(3) .024(3) .024(3) .000(2) .008(2) -.003(2)
C8B .023(3) .028(3) .037(3) -.001(2) .013(2) -.002(3)
C9A .013(3) .024(3) .024(3) -.006(2) .009(2) -.002(2)
C9B .029(3) .024(3) .021(3) .003(2) .012(2) .004(2)
C10A .015(2) .015(2) .018(2) .004(2) .003(2) .001(2)
C10B .020(3) .017(3) .027(3) -.003(2) .003(2) -.002(2)
C11A .017(3) .016(2) .014(2) -.002(2) .001(2) .001(2)
C11B .019(3) .018(3) .019(2) -.005(2) .004(2) -.001(2)
C12A .008(2) .026(3) .020(2) .003(2) .003(2) .003(2)
C12B .010(2) .023(3) .022(3) .002(2) .001(2) .005(2)
C13A .013(2) .024(3) .017(2) -.005(2) -.002(2) .001(2)
C13B .017(2) .028(3) .018(2) .004(2) .007(2) -.005(2)
C14A .014(2) .029(3) .022(3) .002(2) .003(2) .004(2)
C14B .015(2) .025(3) .028(3) -.005(2) -.001(2) .001(2)
C15A .013(2) .026(3) .027(3) .002(2) .004(2) .009(2)
C15B .019(3) .026(3) .022(3) .004(2) .008(2) .008(2)
C16A .018(3) .030(3) .024(3) .003(2) .002(2) -.004(2)
C16B .019(3) .020(3) .019(2) .000(2) .011(2) -.001(2)
C17A .010(2) .028(3) .028(3) .000(2) -.001(2) .003(2)
C17B .023(3) .016(2) .019(2) .002(2) .005(2) .004(2)
C18A .033(3) .042(3) .033(3) -.004(3) .012(2) -.012(3)
C18B .025(3) .034(3) .022(3) -.001(2) .004(2) -.004(2)
C19A .019(3) .024(3) .016(2) -.003(2) .007(2) .003(2)
C19B .008(2) .025(3) .021(2) .002(2) .002(2) .004(2)
C20A .017(3) .024(3) .020(3) -.002(2) .002(2) -.002(2)
C20B .025(3) .018(3) .023(3) .000(2) .007(2) -.001(2)
C21A .020(3) .019(2) .025(3) -.005(2) .005(2) .002(2)
C21B .019(3) .020(3) .027(3) -.004(2) .005(2) .002(2)
C22A .012(2) .028(3) .015(2) .000(2) .003(2) .003(2)
C22B .014(2) .026(3) .019(2) -.005(2) .004(2) .002(2)
C23A .023(3) .026(3) .020(3) -.009(2) .006(2) -.005(2)
C23B .029(3) .024(3) .020(3) -.001(2) .011(2) -.003(2)
C24A .023(3) .020(3) .027(3) -.003(2) .009(2) .003(2)
C24B .028(3) .018(3) .026(3) -.005(2) .007(2) -.002(2)
C25A .020(3) .029(3) .022(3) -.002(2) .005(2) .004(2)
C25B .034(3) .028(3) .018(2) -.004(2) .009(2) .004(2)
C26A .050(4) .034(3) .019(2) -.008(3) .000(2) .002(3)
C26B .034(3) .039(3) .026(3) -.008(3) -.001(2) .005(3)
C27A .044(4) .034(3) .023(3) -.012(3) .003(2) .008(2)
C27B .039(3) .031(3) .021(3) -.010(3) .009(2) .006(2)
C28A .029(3) .063(4) .029(3) .010(3) .019(2) .011(3)
C28B .035(4) .045(4) .037(3) .003(3) .020(3) .010(3)
C29A .069(6) .042(4) .050(4) .005(4) -.001(4) -.005(3)
C29B .074(6) .046(4) .045(4) .005(4) -.017(4) -.007(3)

loop_
_atom_site_label
_atom_site_fract_x
_atom_site_fract_y
_atom_site_fract_z
_atom_site_U_iso_or_equiv
_atom_site_thermal_displace_type
_atom_site_calc_flag
_atom_site_calc_attached_atom
_atom_site_refinement_flags
_atom_site_occupancy
Br1A .40516(3) .0340 -.47060(4) .02580(10) Uani d . S 1.00
Br1B .04273(3) .33136(8) .07680(5) .0364(2) Uani d . . 1.00
Br2A .64987(2) .25713(7) -.34657(4) .02760(10) Uani d . . 1.00
Br2B -.14543(3) .39421(7) .35228(5) .02990(10) Uani d . . 1.00
O1A .4172(2) .0309(4) -.1093(3) .0271(9) Uani d . . 1.00
O1B .0875(2) .6300(4) .1174(3) .0255(10) Uani d . . 1.00
O2A .3358(2) .2881(3) -.3985(3) .0264(10) Uani d . . 1.00
O2B .1693(2) .3702(4) .4052(3) .0270(10) Uani d . . 1.00
O3A .3478(2) -.0183(4) .1098(3) .0380(10) Uani d . . 1.00
O3B .1494(2) .6724(4) -.1110(3) .0400(10) Uani d . . 1.00
N1A .3107(2) .0852(4) -.1217(3) .0210(10) Uani d . . 1.00
N1B .1916(2) .5682(4) .1258(3) .0190(10) Uani d . . 1.00
N2A .3779(2) .1637(4) -.2508(3) .0180(10) Uani d . . 1.00
N2B .1264(2) .4939(4) .2576(3) .0220(10) Uani d . . 1.00
N3A .2022(2) .1405(4) -.1469(3) .0190(10) Uani d . . 1.00
N3B .2992(2) .5061(4) .1461(3) .0170(10) Uani d . . 1.00
C1A .3697(3) .0873(5) -.1570(4) .0200(10) Uani d . . 1.00
C1B .1344(3) .5694(4) .1632(4) .0180(10) Uani d . . 1.00
C2A .3273(3) .2215(5) -.3210(4) .0220(10) Uani d . . 1.00
C2B .1765(2) .4320(5) .3240(4) .0190(10) Uani d . . 1.00
C3A .2626(2) .2030(4) -.2883(4) .0160(10) Uani d . . 1.00
C3B .2401(2) .4474(5) .2903(4) .0180(10) Uani d . . 1.00
C4A .2079(3) .2519(5) -.3527(4) .0220(10) Uani d . . 1.00
C4B .2943(2) .3962(5) .3525(4) .0200(10) Uani d . . 1.00
C5A .1476(2) .2486(5) -.3145(4) .0210(10) Uani d . . 1.00
C5B .3542(2) .3987(5) .3123(4) .0180(10) Uani d . . 1.00
C6A .0917(2) .3032(5) -.3756(4) .0240(10) Uani d . . 1.00
C6B .4105(3) .3430(5) .3733(4) .0240(10) Uani d . . 1.00
C7A .0355(3) .3054(5) -.3322(5) .0260(10) Uani d . . 1.00
C7B .4660(3) .3386(6) .3292(5) .0270(10) Uani d . . 1.00
C8A .0332(2) .2498(5) -.2280(4) .0220(10) Uani d . . 1.00
C8B .4678(3) .3942(5) .2232(5) .0280(10) Uani d . . 1.00
C9A .0871(2) .1944(5) -.1666(4) .0200(10) Uani d . . 1.00
C9B .4136(3) .4499(5) .1623(4) .0240(10) Uani d . . 1.00
C10A .1464(2) .1937(4) -.2085(4) .0160(10) Uani d . . 1.00
C10B .3568(3) .4526(5) .2065(4) .0210(10) Uani d . . 1.00
C11A .2609(2) .1405(4) -.1843(4) .0160(10) Uani d . . 1.00
C11B .2421(2) .5099(4) .1866(4) .0190(10) Uani d . . 1.00
C12A .4429(2) .1836(5) -.2722(4) .0180(10) Uani d . . 1.00
C12B .0622(2) .4739(4) .2806(4) .0190(10) Uani d . . 1.00
C13A .4615(2) .1343(5) -.3673(4) .0190(10) Uani d . . 1.00
C13B .0179(2) .4008(5) .2069(4) .0200(10) Uani d . . 1.00
C14A .5236(3) .1559(5) -.3927(4) .0210(10) Uani d . . 1.00
C14B -.0439(2) .3760(5) .2268(4) .0230(10) Uani d . . 1.00
C15A .5655(2) .2278(5) -.3177(4) .0220(10) Uani d . . 1.00
C15B -.0601(3) .4250(5) .3232(4) .0220(10) Uani d . . 1.00
C16A .5470(3) .2784(5) -.2220(4) .0240(10) Uani d . . 1.00
C16B -.0184(3) .4964(4) .3974(4) .0180(10) Uani d . . 1.00
C17A .4849(2) .2578(5) -.1989(4) .0230(10) Uani d . . 1.00
C17B .0439(2) .5218(5) .3783(4) .0190(10) Uani d . . 1.00
C18A .4670(3) .3142(6) -.0949(5) .035(2) Uani d . . 1.00
C18B .0889(3) .6004(5) .4590(4) .0270(10) Uani d . . 1.00
C19A .1998(3) .0957(5) -.0341(4) .0190(10) Uani d . . 1.00
C19B .3010(2) .5522(5) .0327(4) .0180(10) Uani d . . 1.00
C20A .1892(2) -.0271(5) -.0141(4) .0210(10) Uani d . . 1.00
C20B .3102(3) .6756(5) .0140(4) .0220(10) Uani d . . 1.00
C21A .1809(3) -.0628(5) .0933(4) .0210(10) Uani d . . 1.00
C21B .3160(2) .7131(5) -.0939(4) .0220(10) Uani d . . 1.00
C22A .1847(2) .0225(5) .1816(4) .0180(10) Uani d . . 1.00
C22B .3127(2) .6318(5) -.1822(4) .0200(10) Uani d . . 1.00
C23A .1966(3) .1440(5) .1586(4) .0230(10) Uani d . . 1.00
C23B .3023(3) .5076(5) -.1609(4) .0240(10) Uani d . . 1.00
C24A .2042(3) .1821(5) .0516(4) .0230(10) Uani d . . 1.00
C24B .2967(3) .4677(5) -.0541(5) .0240(10) Uani d . . 1.00
C25A .1748(3) -.0121(5) .3009(4) .0240(10) Uani d . . 1.00
C25B .3210(3) .6683(5) -.3024(4) .0260(10) Uani d . . 1.00
C26A .2332(3) .0334(6) .3883(4) .035(2) Uani d . . 1.00
C26B .2630(3) .6213(6) -.3892(5) .034(2) Uani d . . 1.00
C27A .1688(3) -.1516(6) .3154(5) .034(2) Uani d . . 1.00
C27B .3249(3) .8086(5) -.3154(4) .030(2) Uani d . . 1.00
C28A .1117(3) .0490(7) .3224(5) .039(2) Uani d . . 1.00
C28B .3846(3) .6110(6) -.3267(5) .037(2) Uani d . . 1.00
C29A .3798(4) .0804(7) .1668(6) .055(2) Uani d . . 1.00
C29B .1151(4) .5739(7) -.1624(6) .058(2) Uani d . . 1.00
H1A .2104 .2896 -.4238 .0269 Uiso calc . . 1.00
H1B .2924 .3589 .4236 .0222 Uiso calc . . 1.00
H2A .0921 .3389 -.4474 .0269 Uiso calc . . 1.00
H2B .4100 .3082 .4457 .0298 Uiso calc . . 1.00
H3A -.0018 .3446 -.3730 .0311 Uiso calc . . 1.00
H3B .5029 .2973 .3698 .0315 Uiso calc . . 1.00
H4A -.0062 .2514 -.1992 .0269 Uiso calc . . 1.00
H4B .5074 .3939 .1945 .0329 Uiso calc . . 1.00
H5A .0849 .1556 -.0969 .0226 Uiso calc . . 1.00
H5B .4152 .4858 .0905 .0293 Uiso calc . . 1.00
H6A .5367 .1225 -.4587 .0253 Uiso calc . . 1.00
H6B -.0737 .3271 .1759 .0279 Uiso calc . . 1.00
H7A .5775 .3268 -.1721 .0286 Uiso calc . . 1.00
H7B -.0322 .5284 .4626 .0218 Uiso calc . . 1.00
H8A .4950 .2833 -.0292 .0424 Uiso calc . . 1.00
H8B .0969 .5611 .5314 .0315 Uiso calc . . 1.00
H9A .4701 .4004 -.0972 .0424 Uiso calc . . 1.00
H9B .1289 .6091 .4331 .0315 Uiso calc . . 1.00
H10A .4231 .2914 -.0902 .0424 Uiso calc . . 1.00
H10B .0701 .6784 .4654 .0315 Uiso calc . . 1.00
H11A .1873 -.0857 -.0728 .0245 Uiso calc . . 1.00
H11B .3133 .7341 .0743 .0250 Uiso calc . . 1.00
H12A .1727 -.1467 .1073 .0248 Uiso calc . . 1.00
H12B .3224 .7974 -.1075 .0251 Uiso calc . . 1.00
H13A .2003 .2032 .2177 .0255 Uiso calc . . 1.00
H13B .2992 .4495 -.2206 .0284 Uiso calc . . 1.00
H14A .2123 .2662 .0372 .0267 Uiso calc . . 1.00
H14B .2901 .3834 -.0405 .0280 Uiso calc . . 1.00
H15A .2267 .0137 .4624 .0417 Uiso calc . . 1.00
H15B .2239 .6588 -.3757 .0391 Uiso calc . . 1.00
H16A .2719 -.0066 .3750 .0417 Uiso calc . . 1.00
H16B .2690 .6422 -.4638 .0391 Uiso calc . . 1.00
H17A .2378 .1194 .3813 .0417 Uiso calc . . 1.00
H17B .2595 .5347 -.3834 .0391 Uiso calc . . 1.00
H18A .1627 -.1701 .3896 .0393 Uiso calc . . 1.00
H18B .3600 .8407 -.2631 .0343 Uiso calc . . 1.00
H19A .1326 -.1815 .2623 .0393 Uiso calc . . 1.00
H19B .3302 .8284 -.3905 .0343 Uiso calc . . 1.00
H20A .2073 -.1911 .3015 .0393 Uiso calc . . 1.00
H20B .2852 .8452 -.3023 .0343 Uiso calc . . 1.00
H21A .1152 .1358 .3163 .0450 Uiso calc . . 1.00
H21B .3837 .5245 -.3198 .0455 Uiso calc . . 1.00
H22A .0760 .0205 .2682 .0450 Uiso calc . . 1.00
H22B .3912 .6331 -.4002 .0455 Uiso calc . . 1.00
H23A .1047 .0287 .3963 .0450 Uiso calc . . 1.00
H23B .4210 .6422 -.2726 .0455 Uiso calc . . 1.00
H24A .3259 .0232 .0453 .0488 Uiso calc . . 1.00
H24B .1482 .6367 -.0357 .0488 Uiso calc . . 1.00
H25A .4050 .0520 .2378 .0680 Uiso calc . . 1.00
H25B .0738 .5680 -.1393 .0676 Uiso calc . . 1.00
H26A .4081 .1180 .1245 .0680 Uiso calc . . 1.00
H26B .1083 .5826 -.2424 .0676 Uiso calc . . 1.00
H27A .3492 .1393 .1841 .0680 Uiso calc . . 1.00
H27B .1384 .4990 -.1419 .0676 Uiso calc . . 1.00

loop_
_atom_type_symbol
_atom_type_scat_dispersion_real
_atom_type_scat_dispersion_imag
_atom_type_scat_source
C 0.003 0.002
;International Tables for Crystallography
(1992, Vol. C, Tables 4.2.6.8 and 6.1.1.1)
;
H 0.000 0.000
;International Tables for Crystallography
(1992, Vol. C, Table 6.1.1.2)
;
Br -0.290 2.459
;International Tables for Crystallography
(1992, Vol. C, Tables 4.2.6.8 and 6.1.1.1)
;
N 0.006 0.003
;International Tables for Crystallography
(1992, Vol. C, Tables 4.2.6.8 and 6.1.1.1)
;
O 0.011 0.006
;International Tables for Crystallography
(1992, Vol. C, Tables 4.2.6.8 and 6.1.1.1)
;

loop_
_geom_angle_atom_site_label_1
_geom_angle_atom_site_label_2
_geom_angle_atom_site_label_3
_geom_angle_site_symmetry_1
_geom_angle_site_symmetry_2
_geom_angle_site_symmetry_3
_geom_angle
_geom_angle_publ_flag
C29A O3A H24A 1_555 1_555 1_555 99.0(5) no
C29B O3B H24B 1_555 1_555 1_555 90.5(5) no
C1A N1A C11A 1_555 1_555 1_555 118.4(4) yes
C1B N1B C11B 1_555 1_555 1_555 118.9(4) no
C1A N2A C2A 1_555 1_555 1_555 123.9(4) yes
C1A N2A C12A 1_555 1_555 1_555 118.4(4) yes
C2A N2A C12A 1_555 1_555 1_555 117.7(4) no
C1B N2B C2B 1_555 1_555 1_555 123.7(4) no
C1B N2B C12B 1_555 1_555 1_555 119.1(4) no
C2B N2B C12B 1_555 1_555 1_555 117.1(4) no
C10A N3A C11A 1_555 1_555 1_555 122.5(4) yes
C10A N3A C19A 1_555 1_555 1_555 118.0(4) no
C11A N3A C19A 1_555 1_555 1_555 119.2(4) yes
C10B N3B C11B 1_555 1_555 1_555 123.1(4) no
C10B N3B C19B 1_555 1_555 1_555 117.2(4) no
C11B N3B C19B 1_555 1_555 1_555 119.6(4) no
O1A C1A N1A 1_555 1_555 1_555 123.1(5) no
O1A C1A N2A 1_555 1_555 1_555 117.3(5) no
N1A C1A N2A 1_555 1_555 1_555 119.5(4) yes
O1B C1B N1B 1_555 1_555 1_555 122.6(4) no
O1B C1B N2B 1_555 1_555 1_555 117.7(4) no
N1B C1B N2B 1_555 1_555 1_555 119.7(4) no
O2A C2A N2A 1_555 1_555 1_555 122.4(5) no
O2A C2A C3A 1_555 1_555 1_555 123.2(5) no
N2A C2A C3A 1_555 1_555 1_555 114.2(4) yes
O2B C2B N2B 1_555 1_555 1_555 123.0(4) no
O2B C2B C3B 1_555 1_555 1_555 122.4(4) no
N2B C2B C3B 1_555 1_555 1_555 114.6(4) no
C2A C3A C4A 1_555 1_555 1_555 120.3(4) yes
C2A C3A C11A 1_555 1_555 1_555 117.6(4) yes
C4A C3A C11A 1_555 1_555 1_555 122.0(4) no
C2B C3B C4B 1_555 1_555 1_555 120.6(4) no
C2B C3B C11B 1_555 1_555 1_555 117.9(4) no
C4B C3B C11B 1_555 1_555 1_555 121.4(4) no
C3A C4A C5A 1_555 1_555 1_555 120.6(4) yes
C3A C4A H1A 1_555 1_555 1_555 119.8(5) no
C5A C4A H1A 1_555 1_555 1_555 119.7(5) no
C3B C4B C5B 1_555 1_555 1_555 120.3(4) no
C3B C4B H1B 1_555 1_555 1_555 119.9(5) no
C5B C4B H1B 1_555 1_555 1_555 119.8(5) no
C4A C5A C6A 1_555 1_555 1_555 121.9(4) no
C4A C5A C10A 1_555 1_555 1_555 117.7(4) yes
C6A C5A C10A 1_555 1_555 1_555 120.3(4) no
C4B C5B C6B 1_555 1_555 1_555 121.3(4) no
C4B C5B C10B 1_555 1_555 1_555 119.7(4) no
C6B C5B C10B 1_555 1_555 1_555 118.8(4) no
C5A C6A C7A 1_555 1_555 1_555 120.1(5) no
C5A C6A H2A 1_555 1_555 1_555 120.4(5) no
C7A C6A H2A 1_555 1_555 1_555 119.4(5) no
C5B C6B C7B 1_555 1_555 1_555 120.3(5) no
C5B C6B H2B 1_555 1_555 1_555 120.1(5) no
C7B C6B H2B 1_555 1_555 1_555 119.7(5) no
C6A C7A C8A 1_555 1_555 1_555 120.4(5) no
C6A C7A H3A 1_555 1_555 1_555 119.7(5) no
C8A C7A H3A 1_555 1_555 1_555 119.9(5) no
C6B C7B C8B 1_555 1_555 1_555 119.9(5) no
C6B C7B H3B 1_555 1_555 1_555 119.2(5) no
C8B C7B H3B 1_555 1_555 1_555 120.9(5) no
C7A C8A C9A 1_555 1_555 1_555 120.9(5) no
C7A C8A H4A 1_555 1_555 1_555 119.5(5) no
C9A C8A H4A 1_555 1_555 1_555 119.6(5) no
C7B C8B C9B 1_555 1_555 1_555 121.0(5) no
C7B C8B H4B 1_555 1_555 1_555 119.4(5) no
C9B C8B H4B 1_555 1_555 1_555 119.7(5) no
C8A C9A C10A 1_555 1_555 1_555 119.8(5) no
C8A C9A H5A 1_555 1_555 1_555 120.5(5) no
C10A C9A H5A 1_555 1_555 1_555 119.8(5) no
C8B C9B C10B 1_555 1_555 1_555 119.0(5) no
C8B C9B H5B 1_555 1_555 1_555 120.3(5) no
C10B C9B H5B 1_555 1_555 1_555 120.7(5) no
N3A C10A C5A 1_555 1_555 1_555 120.4(4) yes
N3A C10A C9A 1_555 1_555 1_555 121.1(4) no
C5A C10A C9A 1_555 1_555 1_555 118.5(4) no
N3B C10B C5B 1_555 1_555 1_555 117.7(5) no
N3B C10B C9B 1_555 1_555 1_555 121.4(5) no
C5B C10B C9B 1_555 1_555 1_555 120.9(5) no
N1A C11A N3A 1_555 1_555 1_555 118.1(4) yes
N1A C11A C3A 1_555 1_555 1_555 125.2(4) yes
N3A C11A C3A 1_555 1_555 1_555 116.7(4) yes
N1B C11B N3B 1_555 1_555 1_555 118.4(4) no
N1B C11B C3B 1_555 1_555 1_555 124.0(4) no
N3B C11B C3B 1_555 1_555 1_555 117.6(4) no
N2A C12A C13A 1_555 1_555 1_555 120.4(4) no
N2A C12A C17A 1_555 1_555 1_555 118.8(4) no
C13A C12A C17A 1_555 1_555 1_555 120.7(5) no
N2B C12B C13B 1_555 1_555 1_555 119.8(4) no
N2B C12B C17B 1_555 1_555 1_555 120.8(4) no
C13B C12B C17B 1_555 1_555 1_555 119.3(4) no
Br1A C13A C12A 1_555 1_555 1_555 122.0(4) no
Br1A C13A C14A 1_555 1_555 1_555 116.3(4) no
C12A C13A C14A 1_555 1_555 1_555 121.7(5) no
Br1B C13B C12B 1_555 1_555 1_555 119.9(4) no
Br1B C13B C14B 1_555 1_555 1_555 118.1(4) no
C12B C13B C14B 1_555 1_555 1_555 122.0(4) no
C13A C14A C15A 1_555 1_555 1_555 117.1(5) no
C13A C14A H6A 1_555 1_555 1_555 122.2(5) no
C15A C14A H6A 1_555 1_555 1_555 120.8(5) no
C13B C14B C15B 1_555 1_555 1_555 116.9(5) no
C13B C14B H6B 1_555 1_555 1_555 121.3(5) no
C15B C14B H6B 1_555 1_555 1_555 121.8(5) no
Br2A C15A C14A 1_555 1_555 1_555 118.7(4) no
Br2A C15A C16A 1_555 1_555 1_555 119.7(4) no
C14A C15A C16A 1_555 1_555 1_555 121.6(5) no
Br2B C15B C14B 1_555 1_555 1_555 118.0(4) no
Br2B C15B C16B 1_555 1_555 1_555 119.1(4) no
C14B C15B C16B 1_555 1_555 1_555 123.0(5) no
C15A C16A C17A 1_555 1_555 1_555 120.7(5) no
C15A C16A H7A 1_555 1_555 1_555 119.0(5) no
C17A C16A H7A 1_555 1_555 1_555 120.3(5) no
C15B C16B C17B 1_555 1_555 1_555 120.6(4) no
C15B C16B H7B 1_555 1_555 1_555 119.5(5) no
C17B C16B H7B 1_555 1_555 1_555 119.9(5) no
C12A C17A C16A 1_555 1_555 1_555 118.2(5) no
C12A C17A C18A 1_555 1_555 1_555 122.9(5) no
C16A C17A C18A 1_555 1_555 1_555 118.9(5) no
C12B C17B C16B 1_555 1_555 1_555 118.2(5) no
C12B C17B C18B 1_555 1_555 1_555 121.5(4) no
C16B C17B C18B 1_555 1_555 1_555 120.3(4) no
C17A C18A H8A 1_555 1_555 1_555 109.6(5) no
C17A C18A H9A 1_555 1_555 1_555 110.6(5) no
C17A C18A H10A 1_555 1_555 1_555 109.2(5) no
H8A C18A H9A 1_555 1_555 1_555 109.8(6) no
H8A C18A H10A 1_555 1_555 1_555 108.1(6) no
H9A C18A H10A 1_555 1_555 1_555 109.4(6) no
C17B C18B H8B 1_555 1_555 1_555 108.8(5) no
C17B C18B H9B 1_555 1_555 1_555 109.5(5) no
C17B C18B H10B 1_555 1_555 1_555 110.1(5) no
H8B C18B H9B 1_555 1_555 1_555 109.0(5) no
H8B C18B H10B 1_555 1_555 1_555 109.4(5) no
H9B C18B H10B 1_555 1_555 1_555 110.1(6) no
N3A C19A C20A 1_555 1_555 1_555 121.4(4) no
N3A C19A C24A 1_555 1_555 1_555 117.4(4) no
C20A C19A C24A 1_555 1_555 1_555 121.1(5) no
N3B C19B C20B 1_555 1_555 1_555 120.9(4) no
N3B C19B C24B 1_555 1_555 1_555 118.0(4) no
C20B C19B C24B 1_555 1_555 1_555 121.0(5) no
C19A C20A C21A 1_555 1_555 1_555 118.9(5) no
C19A C20A H11A 1_555 1_555 1_555 120.5(5) no
C21A C20A H11A 1_555 1_555 1_555 120.7(5) no
C19B C20B C21B 1_555 1_555 1_555 118.4(5) no
C19B C20B H11B 1_555 1_555 1_555 120.9(5) no
C21B C20B H11B 1_555 1_555 1_555 120.6(5) no
C20A C21A C22A 1_555 1_555 1_555 121.4(5) no
C20A C21A H12A 1_555 1_555 1_555 119.4(5) no
C22A C21A H12A 1_555 1_555 1_555 119.2(5) no
C20B C21B C22B 1_555 1_555 1_555 122.3(5) no
C20B C21B H12B 1_555 1_555 1_555 119.0(5) no
C22B C21B H12B 1_555 1_555 1_555 118.6(5) no
C21A C22A C23A 1_555 1_555 1_555 117.9(4) no
C21A C22A C25A 1_555 1_555 1_555 123.3(5) no
C23A C22A C25A 1_555 1_555 1_555 118.8(4) no
C21B C22B C23B 1_555 1_555 1_555 117.8(4) no
C21B C22B C25B 1_555 1_555 1_555 124.2(5) no
C23B C22B C25B 1_555 1_555 1_555 118.0(5) no
C22A C23A C24A 1_555 1_555 1_555 121.7(5) no
C22A C23A H13A 1_555 1_555 1_555 119.3(5) no
C24A C23A H13A 1_555 1_555 1_555 118.9(5) no
C22B C23B C24B 1_555 1_555 1_555 121.1(5) no
C22B C23B H13B 1_555 1_555 1_555 119.7(5) no
C24B C23B H13B 1_555 1_555 1_555 119.2(5) no
C19A C24A C23A 1_555 1_555 1_555 119.0(5) no
C19A C24A H14A 1_555 1_555 1_555 120.4(5) no
C23A C24A H14A 1_555 1_555 1_555 120.7(5) no
C19B C24B C23B 1_555 1_555 1_555 119.3(5) no
C19B C24B H14B 1_555 1_555 1_555 120.3(5) no
C23B C24B H14B 1_555 1_555 1_555 120.4(5) no
C22A C25A C26A 1_555 1_555 1_555 109.6(4) no
C22A C25A C27A 1_555 1_555 1_555 112.1(5) no
C22A C25A C28A 1_555 1_555 1_555 108.4(4) no
C26A C25A C27A 1_555 1_555 1_555 108.1(5) no
C26A C25A C28A 1_555 1_555 1_555 110.2(5) no
C27A C25A C28A 1_555 1_555 1_555 108.4(5) no
C22B C25B C26B 1_555 1_555 1_555 110.1(4) no
C22B C25B C27B 1_555 1_555 1_555 111.6(5) no
C22B C25B C28B 1_555 1_555 1_555 108.8(4) no
C26B C25B C27B 1_555 1_555 1_555 108.1(5) no
C26B C25B C28B 1_555 1_555 1_555 109.8(5) no
C27B C25B C28B 1_555 1_555 1_555 108.4(5) no
C25A C26A H15A 1_555 1_555 1_555 109.8(5) no
C25A C26A H16A 1_555 1_555 1_555 109.2(5) no
C25A C26A H17A 1_555 1_555 1_555 109.8(5) no
H15A C26A H16A 1_555 1_555 1_555 108.8(6) no
H15A C26A H17A 1_555 1_555 1_555 110.0(6) no
H16A C26A H17A 1_555 1_555 1_555 109.3(6) no
C25B C26B H15B 1_555 1_555 1_555 109.7(5) no
C25B C26B H16B 1_555 1_555 1_555 109.7(5) no
C25B C26B H17B 1_555 1_555 1_555 109.9(5) no
H15B C26B H16B 1_555 1_555 1_555 108.8(6) no
H15B C26B H17B 1_555 1_555 1_555 109.4(6) no
H16B C26B H17B 1_555 1_555 1_555 109.3(6) no
C25A C27A H18A 1_555 1_555 1_555 110.2(5) no
C25A C27A H19A 1_555 1_555 1_555 109.4(5) no
C25A C27A H20A 1_555 1_555 1_555 109.6(5) no
H18A C27A H19A 1_555 1_555 1_555 109.5(6) no
H18A C27A H20A 1_555 1_555 1_555 109.4(6) no
H19A C27A H20A 1_555 1_555 1_555 108.7(6) no
C25B C27B H18B 1_555 1_555 1_555 110.5(5) no
C25B C27B H19B 1_555 1_555 1_555 109.8(5) no
C25B C27B H20B 1_555 1_555 1_555 109.3(5) no
H18B C27B H19B 1_555 1_555 1_555 109.8(5) no
H18B C27B H20B 1_555 1_555 1_555 109.2(6) no
H19B C27B H20B 1_555 1_555 1_555 108.2(6) no
C25A C28A H21A 1_555 1_555 1_555 109.5(5) no
C25A C28A H22A 1_555 1_555 1_555 109.6(6) no
C25A C28A H23A 1_555 1_555 1_555 109.7(5) no
H21A C28A H22A 1_555 1_555 1_555 109.5(6) no
H21A C28A H23A 1_555 1_555 1_555 109.2(7) no
H22A C28A H23A 1_555 1_555 1_555 109.4(6) no
C25B C28B H21B 1_555 1_555 1_555 110.6(5) no
C25B C28B H22B 1_555 1_555 1_555 110.5(6) no
C25B C28B H23B 1_555 1_555 1_555 109.3(5) no
H21B C28B H22B 1_555 1_555 1_555 110.0(6) no
H21B C28B H23B 1_555 1_555 1_555 108.4(6) no
H22B C28B H23B 1_555 1_555 1_555 108.0(6) no
O3A C29A H25A 1_555 1_555 1_555 109.2(6) no
O3A C29A H26A 1_555 1_555 1_555 111.4(7) no
O3A C29A H27A 1_555 1_555 1_555 110.2(7) no
H25A C29A H26A 1_555 1_555 1_555 108.6(8) no
H25A C29A H27A 1_555 1_555 1_555 107.5(7) no
H26A C29A H27A 1_555 1_555 1_555 109.8(7) no
O3B C29B H25B 1_555 1_555 1_555 110.3(7) no
O3B C29B H26B 1_555 1_555 1_555 110.3(8) no
O3B C29B H27B 1_555 1_555 1_555 110.2(7) no
H25B C29B H26B 1_555 1_555 1_555 108.9(7) no
H25B C29B H27B 1_555 1_555 1_555 108.3(8) no
H26B C29B H27B 1_555 1_555 1_555 108.7(8) no

loop_
_geom_bond_atom_site_label_1
_geom_bond_atom_site_label_2
_geom_bond_site_symmetry_1
_geom_bond_site_symmetry_2
_geom_bond_distance
_geom_bond_publ_flag
Br1A C13A 1_555 1_555 1.895(5) no
Br1B C13B 1_555 1_555 1.893(5) no
Br2A C15A 1_555 1_555 1.886(5) no
Br2B C15B 1_555 1_555 1.909(5) no
O1A C1A 1_555 1_555 1.219(6) no
O1B C1B 1_555 1_555 1.226(6) no
O2A C2A 1_555 1_555 1.218(6) no
O2B C2B 1_555 1_555 1.216(6) no
O3A C29A 1_555 1_555 1.379(8) no
O3B C29B 1_555 1_555 1.373(9) no
N1A C1A 1_555 1_555 1.378(7) yes
N1A C11A 1_555 1_555 1.314(6) yes
N1B C1B 1_555 1_555 1.352(7) no
N1B C11B 1_555 1_555 1.332(6) no
N2A C1A 1_555 1_555 1.435(6) yes
N2A C2A 1_555 1_555 1.379(6) yes
N2A C12A 1_555 1_555 1.445(6) yes
N2B C1B 1_555 1_555 1.435(6) no
N2B C2B 1_555 1_555 1.373(7) no
N2B C12B 1_555 1_555 1.436(6) no
N3A C10A 1_555 1_555 1.389(6) yes
N3A C11A 1_555 1_555 1.382(6) yes
N3A C19A 1_555 1_555 1.451(6) yes
N3B C10B 1_555 1_555 1.414(6) no
N3B C11B 1_555 1_555 1.370(6) no
N3B C19B 1_555 1_555 1.459(6) no
C2A C3A 1_555 1_555 1.489(7) yes
C2B C3B 1_555 1_555 1.467(7) no
C3A C4A 1_555 1_555 1.368(7) yes
C3A C11A 1_555 1_555 1.429(6) yes
C3B C4B 1_555 1_555 1.360(7) no
C3B C11B 1_555 1_555 1.428(7) no
C4A C5A 1_555 1_555 1.418(7) yes
C4B C5B 1_555 1_555 1.421(7) no
C5A C6A 1_555 1_555 1.396(7) no
C5A C10A 1_555 1_555 1.413(7) no
C5B C6B 1_555 1_555 1.407(7) no
C5B C10B 1_555 1_555 1.411(7) no
C6A C7A 1_555 1_555 1.368(7) no
C6B C7B 1_555 1_555 1.362(7) no
C7A C8A 1_555 1_555 1.400(7) no
C7B C8B 1_555 1_555 1.417(8) no
C8A C9A 1_555 1_555 1.370(7) no
C8B C9B 1_555 1_555 1.373(8) no
C9A C10A 1_555 1_555 1.422(7) no
C9B C10B 1_555 1_555 1.387(8) no
C12A C13A 1_555 1_555 1.381(7) no
C12A C17A 1_555 1_555 1.386(7) no
C12B C13B 1_555 1_555 1.406(7) no
C12B C17B 1_555 1_555 1.399(7) no
C13A C14A 1_555 1_555 1.405(7) no
C13B C14B 1_555 1_555 1.383(7) no
C14A C15A 1_555 1_555 1.381(8) no
C14B C15B 1_555 1_555 1.373(7) no
C15A C16A 1_555 1_555 1.392(7) no
C15B C16B 1_555 1_555 1.370(7) no
C16A C17A 1_555 1_555 1.395(7) no
C16B C17B 1_555 1_555 1.391(7) no
C17A C18A 1_555 1_555 1.500(8) no
C17B C18B 1_555 1_555 1.493(7) no
C19A C20A 1_555 1_555 1.381(7) no
C19A C24A 1_555 1_555 1.385(7) no
C19B C20B 1_555 1_555 1.380(7) no
C19B C24B 1_555 1_555 1.381(7) no
C20A C21A 1_555 1_555 1.389(7) no
C20B C21B 1_555 1_555 1.386(7) no
C21A C22A 1_555 1_555 1.401(7) no
C21B C22B 1_555 1_555 1.373(7) no
C22A C23A 1_555 1_555 1.381(8) no
C22A C25A 1_555 1_555 1.533(7) no
C22B C23B 1_555 1_555 1.398(7) no
C22B C25B 1_555 1_555 1.538(7) no
C23A C24A 1_555 1_555 1.387(7) no
C23B C24B 1_555 1_555 1.380(7) no
C25A C26A 1_555 1_555 1.541(8) no
C25A C27A 1_555 1_555 1.534(8) no
C25A C28A 1_555 1_555 1.541(8) no
C25B C26B 1_555 1_555 1.536(8) no
C25B C27B 1_555 1_555 1.536(8) no
C25B C28B 1_555 1_555 1.545(8) no
